data_2205028
loop_
_publ_author_name
'He-Jiao Hu'
'Cui-Rong Sun'
'Hong Zhang'
'Yuan-Jiang Pan'

_publ_section_title
;
 <i>N</i>-(Dicyclopropylmethylamino)-4,5-dihydro-1,3-oxazolium
 dihydrogenphosphate
;
_journal_issue 2
_journal_name_full 'Acta Crystallographica Section E'
_journal_page_first o413
_journal_page_last o415
_journal_paper_doi 10.1107/S1600536805001571
_journal_volume 61
_journal_year 2005
_chemical_formula_moiety 'C10 H17 N2 O 1+, H2 O4 P 1-'
_chemical_formula_sum 'C10 H19 N2 O5 P'
_chemical_formula_weight 278.24
_chemical_name_systematic
;
 ?
;
_space_group_IT_number 2
_symmetry_cell_setting triclinic
_symmetry_space_group_name_Hall '-P 1'
_symmetry_space_group_name_H-M 'P -1'
_atom_sites_solution_hydrogens geom
_atom_sites_solution_primary direct
_atom_sites_solution_secondary difmap
_audit_creation_method SHELXL-97
_cell_angle_alpha 97.070(2)
_cell_angle_beta 101.475(2)
_cell_angle_gamma 108.355(2)
_cell_formula_units_Z 2
_cell_length_a 8.3212(8)
_cell_length_b 8.9609(9)
_cell_length_c 9.8813(10)
_cell_measurement_reflns_used 2726
_cell_measurement_temperature 293(2)
_cell_measurement_theta_max 28.61
_cell_measurement_theta_min 2.44
_cell_volume 671.54(12)
_computing_cell_refinement 'SAINT (Bruker, 1999)'
_computing_data_collection 'SMART (Bruker, 1999)'
_computing_data_reduction SAINT
_computing_molecular_graphics 'SHELXTL (Bruker, 1998)'
_computing_publication_material SHELXTL
_computing_structure_refinement 'SHELXL97 (Sheldrick, 1997)'
_computing_structure_solution 'SHELXS97 (Sheldrick, 1997)'
_diffrn_ambient_temperature 293(2)
_diffrn_measured_fraction_theta_full 0.982
_diffrn_measured_fraction_theta_max 0.982
_diffrn_measurement_device_type 'Bruker SMART CCD area-detector'
_diffrn_measurement_method '\f and \w scans'
_diffrn_radiation_monochromator graphite
_diffrn_radiation_source 'fine-focus sealed tube'
_diffrn_radiation_type MoK\a
_diffrn_radiation_wavelength 0.71073
_diffrn_reflns_av_R_equivalents 0.0108
_diffrn_reflns_av_sigmaI/netI 0.0158
_diffrn_reflns_limit_h_max 8
_diffrn_reflns_limit_h_min -9
_diffrn_reflns_limit_k_max 10
_diffrn_reflns_limit_k_min -10
_diffrn_reflns_limit_l_max 11
_diffrn_reflns_limit_l_min -11
_diffrn_reflns_number 3425
_diffrn_reflns_theta_full 25.10
_diffrn_reflns_theta_max 25.10
_diffrn_reflns_theta_min 2.15
_diffrn_standards_decay_% 0
_diffrn_standards_interval_count 0
_diffrn_standards_interval_time 0
_diffrn_standards_number 0
_exptl_absorpt_coefficient_mu 0.220
_exptl_absorpt_correction_type none
_exptl_crystal_colour white
_exptl_crystal_density_diffrn 1.376
_exptl_crystal_density_method 'not measured'
_exptl_crystal_description Block
_exptl_crystal_F_000 296
_exptl_crystal_size_max 0.48
_exptl_crystal_size_mid 0.48
_exptl_crystal_size_min 0.46
_refine_diff_density_max 0.174
_refine_diff_density_min -0.251
_refine_ls_extinction_coef 0.041(4)
_refine_ls_extinction_expression Fc^*^=kFc[1+0.001xFc^2^\l^3^/sin(2\q)]^-1/4^
_refine_ls_extinction_method SHELXTL97
_refine_ls_goodness_of_fit_ref 1.059
_refine_ls_hydrogen_treatment mixed
_refine_ls_matrix_type full
_refine_ls_number_parameters 180
_refine_ls_number_reflns 2342
_refine_ls_number_restraints 1
_refine_ls_restrained_S_all 1.059
_refine_ls_R_factor_all 0.0325
_refine_ls_R_factor_gt 0.0298
_refine_ls_shift/su_max <0.001
_refine_ls_shift/su_mean 0.000
_refine_ls_structure_factor_coef Fsqd
_refine_ls_weighting_details 'calc w=1/[\s^2^(Fo^2^)+(0.0421P)^2^+0.1859P] where P=(Fo^2^+2Fc^2^)/3'
_refine_ls_weighting_scheme calc
_refine_ls_wR_factor_gt 0.0827
_refine_ls_wR_factor_ref 0.0843
_reflns_number_gt 2120
_reflns_number_total 2342
_reflns_threshold_expression 'I > 2\s(I)'
_cod_data_source_file ci6511.cif
_cod_data_source_block I
_cod_depositor_comments
;
The following automatic conversions were performed:
'_symmetry_cell_setting' value 'Triclinic' changed to 'triclinic'
according to '/home/saulius/struct/CIF-dictionaries/cif_core.dic'
dictionary named 'cif_core.dic' version 2.4.1 from 2010-06-29.

Automatic conversion script
Id: cif_fix_enum 1527 2010-12-29 10:47:43Z saulius 

The following automatic conversions were performed:

'_symmetry_cell_setting' value 'Triclinic' changed to 'triclinic'
according to /home/saulius/struct/CIF-dictionaries/cif_core.dic
dictionary named 'cif_core.dic' version 2.4.1 from 2010-06-29.

Automatic conversion script
Id: cif_fix_values 1715 2011-07-08 13:25:40Z adriana 
;
_cod_database_code 2205028
_cod_database_fobs_code 2205028

loop_
_symmetry_equiv_pos_as_xyz
'x, y, z'
'-x, -y, -z'

loop_
_atom_site_label
_atom_site_fract_x
_atom_site_fract_y
_atom_site_fract_z
_atom_site_U_iso_or_equiv
_atom_site_adp_type
_atom_site_calc_flag
_atom_site_refinement_flags
_atom_site_occupancy
_atom_site_type_symbol
P 0.74068(5) 0.45733(5) 0.01745(4) 0.03961(16) Uani d . 1 P
O3 0.64830(15) -0.04662(12) 0.28368(11) 0.0454(3) Uani d . 1 O
N1 0.73497(19) 0.07777(17) 0.11883(14) 0.0458(3) Uani d . 1 N
N6 0.61067(18) 0.19272(16) 0.27686(14) 0.0430(3) Uani d . 1 N
C2 0.66448(19) 0.08108(17) 0.22573(15) 0.0375(3) Uani d . 1 C
C4 0.7392(2) -0.13967(19) 0.21748(18) 0.0515(4) Uani d . 1 C
H4A 0.6697 -0.2532 0.1939 0.062 Uiso calc R 1 H
H4B 0.8517 -0.1242 0.2795 0.062 Uiso calc R 1 H
C5 0.7619(2) -0.07433(19) 0.08626(17) 0.0473(4) Uani d . 1 C
H5A 0.8781 -0.0583 0.0729 0.057 Uiso calc R 1 H
H5B 0.6752 -0.1442 0.0031 0.057 Uiso calc R 1 H
C7 0.5272(2) 0.18359(18) 0.39558(15) 0.0405(3) Uani d . 1 C
H7 0.4717 0.0700 0.3970 0.049 Uiso calc R 1 H
C8 0.3856(2) 0.2551(2) 0.36854(17) 0.0470(4) Uani d . 1 C
H8 0.4252 0.3711 0.3724 0.056 Uiso calc R 1 H
C9 0.2269(3) 0.1873(3) 0.4218(2) 0.0626(5) Uani d . 1 C
H9A 0.2200 0.0975 0.4688 0.075 Uiso calc R 1 H
H9B 0.1749 0.2613 0.4585 0.075 Uiso calc R 1 H
C10 0.2142(2) 0.1593(3) 0.2678(2) 0.0636(5) Uani d . 1 C
H10A 0.1995 0.0523 0.2212 0.076 Uiso calc R 1 H
H10B 0.1544 0.2160 0.2109 0.076 Uiso calc R 1 H
C11 0.6560(2) 0.2629(2) 0.53664(17) 0.0491(4) Uani d . 1 C
H11 0.6030 0.2559 0.6169 0.059 Uiso calc R 1 H
C12 0.8388(3) 0.2615(2) 0.5689(2) 0.0673(5) Uani d . 1 C
H12A 0.8884 0.2494 0.6626 0.081 Uiso calc R 1 H
H12B 0.8761 0.2118 0.4939 0.081 Uiso calc R 1 H
C13 0.8054(3) 0.4134(2) 0.5545(2) 0.0688(5) Uani d . 1 C
H13A 0.8353 0.4937 0.6395 0.083 Uiso calc R 1 H
H13B 0.8230 0.4561 0.4709 0.083 Uiso calc R 1 H
O1 0.81915(15) 0.33081(13) -0.01304(13) 0.0498(3) Uani d . 1 O
O2 0.62255(15) 0.42479(14) 0.11584(12) 0.0506(3) Uani d . 1 O
O4 0.63681(17) 0.47379(17) -0.12690(13) 0.0576(3) Uani d D 1 O
O5 0.88770(17) 0.62380(14) 0.08172(15) 0.0576(3) Uani d . 1 O
H1N 0.756(2) 0.154(2) 0.073(2) 0.059(5) Uiso d . 1 H
H6N 0.620(2) 0.270(2) 0.2336(19) 0.050(5) Uiso d . 1 H
H4O 0.560(2) 0.509(3) -0.118(2) 0.081(7) Uiso d D 1 H
H5O 0.978(3) 0.633(2) 0.058(2) 0.066(6) Uiso d . 1 H

loop_
_atom_site_aniso_label
_atom_site_aniso_U_11
_atom_site_aniso_U_22
_atom_site_aniso_U_33
_atom_site_aniso_U_12
_atom_site_aniso_U_13
_atom_site_aniso_U_23
P 0.0400(2) 0.0429(2) 0.0497(3) 0.02245(18) 0.02236(18) 0.01948(18)
O3 0.0597(7) 0.0406(6) 0.0494(6) 0.0252(5) 0.0260(5) 0.0174(5)
N1 0.0598(9) 0.0440(7) 0.0472(7) 0.0251(7) 0.0267(7) 0.0177(6)
N6 0.0551(8) 0.0427(7) 0.0471(7) 0.0265(6) 0.0252(6) 0.0214(6)
C2 0.0392(8) 0.0379(7) 0.0387(8) 0.0150(6) 0.0119(6) 0.0120(6)
C4 0.0672(11) 0.0421(9) 0.0585(10) 0.0287(8) 0.0281(9) 0.0126(7)
C5 0.0545(10) 0.0445(8) 0.0472(9) 0.0205(7) 0.0184(7) 0.0060(7)
C7 0.0464(8) 0.0420(8) 0.0436(8) 0.0209(7) 0.0209(7) 0.0166(6)
C8 0.0523(9) 0.0520(9) 0.0514(9) 0.0287(8) 0.0227(7) 0.0205(7)
C9 0.0619(11) 0.0834(13) 0.0681(12) 0.0411(10) 0.0357(10) 0.0339(10)
C10 0.0560(11) 0.0852(14) 0.0596(11) 0.0325(10) 0.0158(9) 0.0277(10)
C11 0.0533(10) 0.0536(9) 0.0468(9) 0.0221(8) 0.0182(7) 0.0142(7)
C12 0.0565(11) 0.0719(13) 0.0684(12) 0.0280(10) 0.0019(9) 0.0033(10)
C13 0.0695(13) 0.0556(11) 0.0729(13) 0.0137(10) 0.0168(10) 0.0061(9)
O1 0.0507(7) 0.0437(6) 0.0726(8) 0.0249(5) 0.0333(6) 0.0236(5)
O2 0.0525(7) 0.0647(7) 0.0605(7) 0.0361(6) 0.0323(6) 0.0350(6)
O4 0.0572(7) 0.0862(9) 0.0516(7) 0.0427(7) 0.0259(6) 0.0276(6)
O5 0.0467(7) 0.0495(7) 0.0825(9) 0.0206(6) 0.0297(6) 0.0022(6)

loop_
_atom_type_symbol
_atom_type_description
_atom_type_scat_dispersion_real
_atom_type_scat_dispersion_imag
_atom_type_scat_source
C C 0.0033 0.0016 'International Tables Vol C Tables 4.2.6.8 and 6.1.1.4'
H H 0.0000 0.0000 'International Tables Vol C Tables 4.2.6.8 and 6.1.1.4'
N N 0.0061 0.0033 'International Tables Vol C Tables 4.2.6.8 and 6.1.1.4'
O O 0.0106 0.0060 'International Tables Vol C Tables 4.2.6.8 and 6.1.1.4'
P P 0.1023 0.0942 'International Tables Vol C Tables 4.2.6.8 and 6.1.1.4'

loop_
_geom_angle_atom_site_label_1
_geom_angle_atom_site_label_2
_geom_angle_atom_site_label_3
_geom_angle
O1 P O2 114.96(6)
O1 P O5 110.43(7)
O2 P O5 107.70(7)
O1 P O4 107.33(7)
O2 P O4 109.72(7)
O5 P O4 106.37(8)
C2 O3 C4 107.31(12)
C2 N1 C5 110.63(13)
C2 N1 H1N 123.2(13)
C5 N1 H1N 126.1(13)
C2 N6 C7 123.53(12)
C2 N6 H6N 115.5(12)
C7 N6 H6N 120.8(12)
N6 C2 N1 127.36(13)
N6 C2 O3 119.44(13)
N1 C2 O3 113.20(13)
O3 C4 C5 104.29(12)
O3 C4 H4A 110.9
C5 C4 H4A 110.9
O3 C4 H4B 110.9
C5 C4 H4B 110.9
H4A C4 H4B 108.9
N1 C5 C4 101.11(12)
N1 C5 H5A 111.6
C4 C5 H5A 111.6
N1 C5 H5B 111.6
C4 C5 H5B 111.6
H5A C5 H5B 109.4
N6 C7 C8 108.52(12)
N6 C7 C11 113.00(13)
C8 C7 C11 111.59(13)
N6 C7 H7 107.8
C8 C7 H7 107.8
C11 C7 H7 107.8
C10 C8 C9 59.83(13)
C10 C8 C7 119.62(15)
C9 C8 C7 118.09(14)
C10 C8 H8 115.9
C9 C8 H8 115.9
C7 C8 H8 115.9
C10 C9 C8 59.81(12)
C10 C9 H9A 117.8
C8 C9 H9A 117.8
C10 C9 H9B 117.8
C8 C9 H9B 117.8
H9A C9 H9B 114.9
C8 C10 C9 60.36(12)
C8 C10 H10A 117.7
C9 C10 H10A 117.7
C8 C10 H10B 117.7
C9 C10 H10B 117.7
H10A C10 H10B 114.9
C13 C11 C12 60.08(13)
C13 C11 C7 121.65(15)
C12 C11 C7 122.53(15)
C13 C11 H11 114.1
C12 C11 H11 114.1
C7 C11 H11 114.1
C13 C12 C11 59.50(13)
C13 C12 H12A 117.8
C11 C12 H12A 117.8
C13 C12 H12B 117.8
C11 C12 H12B 117.8
H12A C12 H12B 115.0
C11 C13 C12 60.42(13)
C11 C13 H13A 117.7
C12 C13 H13A 117.7
C11 C13 H13B 117.7
C12 C13 H13B 117.7
H13A C13 H13B 114.9
P O4 H4O 112.3(17)
P O5 H5O 113.3(15)

loop_
_geom_bond_atom_site_label_1
_geom_bond_atom_site_label_2
_geom_bond_distance
_geom_bond_publ_flag
P O1 1.5043(11) y
P O2 1.5053(11) y
P O5 1.5599(13) y
P O4 1.5637(13) y
O3 C2 1.3230(17) yes
O3 C4 1.4679(18) yes
N1 C2 1.3079(19) yes
N1 C5 1.457(2) yes
N1 H1N 0.85(2) ?
N6 C2 1.3055(19) yes
N6 C7 1.4755(19) yes
N6 H6N 0.85(2) ?
C4 C5 1.508(2) ?
C4 H4A 0.97 ?
C4 H4B 0.97 ?
C5 H5A 0.97 ?
C5 H5B 0.97 ?
C7 C8 1.504(2) ?
C7 C11 1.509(2) ?
C7 H7 0.98 ?
C8 C10 1.488(3) ?
C8 C9 1.497(2) ?
C8 H8 0.98 ?
C9 C10 1.489(3) ?
C9 H9A 0.97 ?
C9 H9B 0.97 ?
C10 H10A 0.97 ?
C10 H10B 0.97 ?
C11 C13 1.482(3) ?
C11 C12 1.496(3) ?
C11 H11 0.98 ?
C12 C13 1.491(3) ?
C12 H12A 0.97 ?
C12 H12B 0.97 ?
C13 H13A 0.97 ?
C13 H13B 0.97 ?
O4 H4O 0.812(10) ?
O5 H5O 0.82(2) ?

loop_
_geom_hbond_atom_site_label_D
_geom_hbond_atom_site_label_H
_geom_hbond_atom_site_label_A
_geom_hbond_site_symmetry_A
_geom_hbond_distance_DH
_geom_hbond_distance_HA
_geom_hbond_distance_DA
_geom_hbond_angle_DHA
N1 H1N O1 . 0.85(2) 1.87(2) 2.724(2) 175(2)
N6 H6N O2 . 0.85(2) 1.92(2) 2.759(2) 173(2)
O4 H4O O2 2_665 0.810(10) 1.800(10) 2.608(2) 175(2)
O5 H5O O1 2_765 0.82(2) 1.77(2) 2.584(2) 175(2)

loop_
_geom_torsion_atom_site_label_1
_geom_torsion_atom_site_label_2
_geom_torsion_atom_site_label_3
_geom_torsion_atom_site_label_4
_geom_torsion
_geom_torsion_publ_flag
C7 N6 C2 N1 177.96(15) ?
C7 N6 C2 O3 -1.6(2) ?
C5 N1 C2 N6 -174.57(15) ?
C5 N1 C2 O3 4.99(19) y
C4 O3 C2 N6 -172.80(14) ?
C4 O3 C2 N1 7.60(18) y
C2 O3 C4 C5 -16.29(17) y
C2 N1 C5 C4 -14.60(18) y
O3 C4 C5 N1 17.88(16) y
C2 N6 C7 C8 -142.91(15) ?
C2 N6 C7 C11 92.78(18) ?
N6 C7 C8 C10 78.27(18) ?
C11 C7 C8 C10 -156.59(15) ?
N6 C7 C8 C9 147.66(15) ?
C11 C7 C8 C9 -87.19(19) ?
C7 C8 C9 C10 -109.74(18) ?
C7 C8 C10 C9 107.21(17) ?
N6 C7 C11 C13 38.1(2) ?
C8 C7 C11 C13 -84.49(19) ?
N6 C7 C11 C12 -34.3(2) ?
C8 C7 C11 C12 -156.92(16) ?
C7 C11 C12 C13 110.56(19) ?
C7 C11 C13 C12 -111.96(18) ?

loop_
_cod_related_entry_id
_cod_related_entry_database
_cod_related_entry_code
1 ChemSpider 171906
